data_4064656
loop_
_publ_author_name
'Serrano, Jos\'e Luis'
'Garc\'ia, Luis'
'P\'erez, Jos\'e'
'P\'erez, Eduardo'
'Garc\'ia, Joaqu\'in'
'S\'anchez, Gregorio'
'Sehnal, Petr'
'De Ornellas, Sara'
'Williams, Thomas J.'
'Fairlamb, Ian J. S.'

_publ_section_title
;
 Synthesis and Characterization of Imine-Palladacycles Containing Imidate
 &#x201C;Pseudohalide&#x201D; Ligands: Efficient Suzuki--Miyaura
 Cross-Coupling Precatalysts and Their Activation To Give Pd0LnSpecies (L
 = Phosphine)
;
_journal_issue 19
_journal_name_full Organometallics
_journal_page_first 5095
_journal_paper_doi 10.1021/om2002443
_journal_volume 30
_journal_year 2011
_chemical_formula_moiety 'C34 H20 Br4 N4 O4 Pd2, 2(C3 H6 O)'
_chemical_formula_sum 'C40 H32 Br4 N4 O6 Pd2'
_chemical_formula_weight 1197.14
_chemical_name_systematic
;
 ?
;
_space_group_IT_number 14
_symmetry_cell_setting monoclinic
_symmetry_space_group_name_Hall '-P 2yn'
_symmetry_space_group_name_H-M 'P 1 21/n 1'
_atom_sites_solution_hydrogens geom
_atom_sites_solution_primary direct
_atom_sites_solution_secondary difmap
_audit_creation_method SHELXL-97
_cell_angle_alpha 90.00
_cell_angle_beta 97.5750(10)
_cell_angle_gamma 90.00
_cell_formula_units_Z 4
_cell_length_a 15.8215(8)
_cell_length_b 11.6601(6)
_cell_length_c 22.6230(11)
_cell_measurement_temperature 100(2)
_cell_volume 4137.1(4)
_computing_structure_refinement 'SHELXL-97 (Sheldrick, 1997)'
_diffrn_ambient_temperature 100(2)
_diffrn_measured_fraction_theta_full 0.000
_diffrn_measured_fraction_theta_max 0.936
_diffrn_radiation_monochromator graphite
_diffrn_radiation_source 'fine-focus sealed tube'
_diffrn_radiation_type MoK\a
_diffrn_radiation_wavelength 0.71073
_diffrn_reflns_av_R_equivalents 0.0260
_diffrn_reflns_av_sigmaI/netI 0.0220
_diffrn_reflns_limit_h_max 20
_diffrn_reflns_limit_h_min -19
_diffrn_reflns_limit_k_max 14
_diffrn_reflns_limit_k_min -14
_diffrn_reflns_limit_l_max 29
_diffrn_reflns_limit_l_min -29
_diffrn_reflns_number 46483
_diffrn_reflns_theta_full 0.50
_diffrn_reflns_theta_max 28.24
_diffrn_reflns_theta_min 1.68
_exptl_absorpt_coefficient_mu 4.783
_exptl_absorpt_correction_T_max 0.5976
_exptl_absorpt_correction_T_min 0.3279
_exptl_absorpt_correction_type multi-scan
_exptl_absorpt_process_details SADABS
_exptl_crystal_colour yellow
_exptl_crystal_density_diffrn 1.922
_exptl_crystal_density_method 'not measured'
_exptl_crystal_description prism
_exptl_crystal_F_000 2320
_exptl_crystal_size_max 0.40
_exptl_crystal_size_mid 0.22
_exptl_crystal_size_min 0.12
_refine_diff_density_max 1.038
_refine_diff_density_min -0.502
_refine_diff_density_rms 0.105
_refine_ls_extinction_method none
_refine_ls_goodness_of_fit_ref 1.026
_refine_ls_hydrogen_treatment constr
_refine_ls_matrix_type full
_refine_ls_number_parameters 505
_refine_ls_number_reflns 9566
_refine_ls_number_restraints 0
_refine_ls_restrained_S_all 1.026
_refine_ls_R_factor_all 0.0310
_refine_ls_R_factor_gt 0.0259
_refine_ls_shift/su_max 0.002
_refine_ls_shift/su_mean 0.000
_refine_ls_structure_factor_coef Fsqd
_refine_ls_weighting_details 'calc w=1/[\s^2^(Fo^2^)+(0.0401P)^2^+2.6991P] where P=(Fo^2^+2Fc^2^)/3'
_refine_ls_weighting_scheme calc
_refine_ls_wR_factor_gt 0.0648
_refine_ls_wR_factor_ref 0.0669
_reflns_number_gt 8495
_reflns_number_total 9566
_reflns_threshold_expression >2sigma(I)
_cod_data_source_file om2002443_si_002.cif
_cod_data_source_block 23dibrs(4)
_cod_original_sg_symbol_H-M P21/n
_cod_database_code 4064656

loop_
_symmetry_equiv_pos_as_xyz
'x, y, z'
'-x+1/2, y+1/2, -z+1/2'
'-x, -y, -z'
'x-1/2, -y-1/2, z-1/2'

loop_
_atom_site_label
_atom_site_type_symbol
_atom_site_fract_x
_atom_site_fract_y
_atom_site_fract_z
_atom_site_U_iso_or_equiv
_atom_site_adp_type
_atom_site_occupancy
_atom_site_symmetry_multiplicity
_atom_site_calc_flag
_atom_site_refinement_flags
Pd2 Pd 0.599632(11) 0.703218(14) 0.829246(8) 0.01628(5) Uani 1 1 d .
Pd1 Pd 0.455070(11) 0.850023(14) 0.860139(8) 0.01685(5) Uani 1 1 d .
O3 O 0.54667(11) 0.87107(14) 0.94006(8) 0.0204(3) Uani 1 1 d .
O1 O 0.53241(11) 0.57881(14) 0.87735(7) 0.0203(3) Uani 1 1 d .
N2 N 0.42093(13) 0.69862(16) 0.89359(9) 0.0193(4) Uani 1 1 d .
O4 O 0.78563(12) 0.66885(16) 0.91527(8) 0.0261(4) Uani 1 1 d .
N3 N 0.54694(13) 0.65904(17) 0.74503(9) 0.0199(4) Uani 1 1 d .
N4 N 0.65502(13) 0.76038(17) 0.90945(9) 0.0192(4) Uani 1 1 d .
N1 N 0.47849(13) 1.00359(17) 0.82080(9) 0.0209(4) Uani 1 1 d .
C33 C 0.75399(15) 0.7981(2) 0.99353(11) 0.0195(5) Uani 1 1 d .
C24 C 0.56507(17) 0.7295(2) 0.70466(11) 0.0248(5) Uani 1 1 d .
H24 H 0.5397 0.7236 0.6653 0.030 Uiso 1 1 calc R
C34 C 0.73677(16) 0.7330(2) 0.93518(11) 0.0204(5) Uani 1 1 d .
C30 C 0.50460(17) 0.4623(2) 0.76029(12) 0.0254(5) Uani 1 1 d .
H30 H 0.5514 0.4545 0.7895 0.030 Uiso 1 1 calc R
C6 C 0.36914(17) 0.9323(2) 0.75070(12) 0.0259(5) Uani 1 1 d .
C1 C 0.37002(16) 0.8360(2) 0.78871(11) 0.0212(5) Uani 1 1 d .
C25 C 0.48946(16) 0.5649(2) 0.73012(11) 0.0221(5) Uani 1 1 d .
C7 C 0.43006(17) 1.0202(2) 0.77101(12) 0.0264(5) Uani 1 1 d .
H7 H 0.4343 1.0868 0.7490 0.032 Uiso 1 1 calc R
C2 C 0.31580(16) 0.7456(2) 0.77077(12) 0.0256(5) Uani 1 1 d .
H2 H 0.3153 0.6808 0.7947 0.031 Uiso 1 1 calc R
C8 C 0.54523(16) 1.0836(2) 0.84036(12) 0.0220(5) Uani 1 1 d .
C3 C 0.26178(17) 0.7519(3) 0.71674(12) 0.0306(6) Uani 1 1 d .
H3 H 0.2253 0.6910 0.7053 0.037 Uiso 1 1 calc R
Br4 Br 0.859135(16) 0.78919(2) 1.040008(11) 0.02507(6) Uani 1 1 d .
Br1 Br 0.455615(17) 0.36164(2) 0.939710(13) 0.02770(7) Uani 1 1 d .
Br3 Br 0.660355(16) 0.95650(2) 1.059749(11) 0.02657(7) Uani 1 1 d .
C32 C 0.68428(16) 0.8562(2) 1.00041(11) 0.0189(5) Uani 1 1 d .
C31 C 0.61939(15) 0.8311(2) 0.94685(10) 0.0188(5) Uani 1 1 d .
C15 C 0.41630(16) 0.5103(2) 0.92732(11) 0.0205(5) Uani 1 1 d .
C14 C 0.46450(15) 0.5992(2) 0.89628(10) 0.0187(5) Uani 1 1 d .
Br2 Br 0.26243(2) 0.50507(2) 0.983081(15) 0.03659(8) Uani 1 1 d .
O2 O 0.29292(12) 0.75457(16) 0.92463(9) 0.0313(4) Uani 1 1 d .
C17 C 0.34730(16) 0.6837(2) 0.91999(11) 0.0224(5) Uani 1 1 d .
C18 C 0.65932(16) 0.8155(2) 0.78418(11) 0.0213(5) Uani 1 1 d .
C26 C 0.41938(17) 0.5770(3) 0.68667(12) 0.0286(6) Uani 1 1 d .
H26 H 0.4085 0.6468 0.6672 0.034 Uiso 1 1 calc R
C16 C 0.34716(17) 0.5608(2) 0.94183(11) 0.0234(5) Uani 1 1 d .
C23 C 0.62640(17) 0.8178(2) 0.72332(12) 0.0251(5) Uani 1 1 d .
C9 C 0.56295(17) 1.1103(2) 0.90059(12) 0.0251(5) Uani 1 1 d .
H9 H 0.5318 1.0766 0.9281 0.030 Uiso 1 1 calc R
C22 C 0.65585(19) 0.8967(2) 0.68383(13) 0.0301(6) Uani 1 1 d .
H22 H 0.6324 0.8982 0.6439 0.036 Uiso 1 1 calc R
C13 C 0.59218(18) 1.1333(2) 0.79899(13) 0.0287(6) Uani 1 1 d .
H13 H 0.5810 1.1142 0.7588 0.034 Uiso 1 1 calc R
C4 C 0.26137(19) 0.8463(3) 0.68000(13) 0.0348(7) Uani 1 1 d .
H4 H 0.2250 0.8488 0.6442 0.042 Uiso 1 1 calc R
C19 C 0.72359(17) 0.8916(2) 0.80428(12) 0.0268(5) Uani 1 1 d .
H19 H 0.7465 0.8920 0.8443 0.032 Uiso 1 1 calc R
C10 C 0.62769(18) 1.1879(2) 0.91932(13) 0.0298(6) Uani 1 1 d .
H10 H 0.6402 1.2057 0.9596 0.036 Uiso 1 1 calc R
C11 C 0.67362(19) 1.2388(2) 0.87839(14) 0.0337(6) Uani 1 1 d .
H11 H 0.7164 1.2912 0.8912 0.040 Uiso 1 1 calc R
C5 C 0.31507(19) 0.9369(3) 0.69666(13) 0.0336(6) Uani 1 1 d .
H5 H 0.3154 1.0008 0.6721 0.040 Uiso 1 1 calc R
C21 C 0.7204(2) 0.9725(2) 0.70510(13) 0.0335(6) Uani 1 1 d .
H21 H 0.7405 1.0256 0.6796 0.040 Uiso 1 1 calc R
C20 C 0.75435(19) 0.9683(2) 0.76449(14) 0.0321(6) Uani 1 1 d .
H20 H 0.7988 1.0176 0.7784 0.038 Uiso 1 1 calc R
C12 C 0.65598(19) 1.2118(2) 0.81861(14) 0.0333(6) Uani 1 1 d .
H12 H 0.6870 1.2463 0.7913 0.040 Uiso 1 1 calc R
C28 C 0.38027(19) 0.3824(3) 0.70221(14) 0.0382(7) Uani 1 1 d .
H28 H 0.3438 0.3206 0.6927 0.046 Uiso 1 1 calc R
C27 C 0.36568(18) 0.4841(3) 0.67249(13) 0.0367(7) Uani 1 1 d .
H27 H 0.3196 0.4910 0.6426 0.044 Uiso 1 1 calc R
C29 C 0.44921(19) 0.3710(2) 0.74656(14) 0.0337(6) Uani 1 1 d .
H29 H 0.4583 0.3021 0.7671 0.040 Uiso 1 1 calc R
C36 C 1.0069(2) 0.6506(3) 0.88468(15) 0.0456(8) Uani 1 1 d .
C35 C 0.9956(3) 0.5730(3) 0.93585(16) 0.0515(9) Uani 1 1 d .
H35A H 1.0300 0.5056 0.9340 0.077 Uiso 1 1 calc R
H35B H 0.9367 0.5513 0.9336 0.077 Uiso 1 1 calc R
H35C H 1.0128 0.6124 0.9727 0.077 Uiso 1 1 calc R
C37 C 0.9576(3) 0.7599(4) 0.8798(2) 0.0633(12) Uani 1 1 d .
H37A H 0.9702 0.8018 0.8455 0.095 Uiso 1 1 calc R
H37B H 0.9732 0.8051 0.9150 0.095 Uiso 1 1 calc R
H37C H 0.8977 0.7431 0.8757 0.095 Uiso 1 1 calc R
O5 O 1.0563(2) 0.6283(3) 0.84973(13) 0.0795(10) Uani 1 1 d .
O6 O 0.55856(13) 0.72704(19) 0.55832(9) 0.0375(5) Uani 1 1 d .
C39 C 0.59963(19) 0.6474(3) 0.54327(14) 0.0356(7) Uani 1 1 d .
C40 C 0.6456(3) 0.6518(4) 0.49055(18) 0.0596(11) Uani 1 1 d .
H40A H 0.6347 0.7240 0.4706 0.089 Uiso 1 1 calc R
H40B H 0.6264 0.5905 0.4638 0.089 Uiso 1 1 calc R
H40C H 0.7057 0.6439 0.5030 0.089 Uiso 1 1 calc R
C38 C 0.6090(5) 0.5404(4) 0.5787(2) 0.109(2) Uani 1 1 d .
H38A H 0.5769 0.5466 0.6117 0.163 Uiso 1 1 calc R
H38B H 0.6681 0.5285 0.5934 0.163 Uiso 1 1 calc R
H38C H 0.5882 0.4769 0.5540 0.163 Uiso 1 1 calc R

loop_
_atom_site_aniso_label
_atom_site_aniso_U_11
_atom_site_aniso_U_22
_atom_site_aniso_U_33
_atom_site_aniso_U_23
_atom_site_aniso_U_13
_atom_site_aniso_U_12
Pd2 0.01816(9) 0.01531(9) 0.01522(9) -0.00081(6) 0.00167(7) -0.00001(6)
Pd1 0.01690(9) 0.01331(9) 0.01988(10) -0.00072(6) 0.00066(7) 0.00013(6)
O3 0.0197(9) 0.0187(8) 0.0228(9) -0.0015(7) 0.0023(7) 0.0000(7)
O1 0.0218(9) 0.0180(8) 0.0206(8) 0.0000(6) 0.0009(7) -0.0011(7)
N2 0.0212(10) 0.0156(9) 0.0212(10) -0.0012(8) 0.0029(8) -0.0014(8)
O4 0.0245(9) 0.0296(9) 0.0240(9) -0.0063(7) 0.0029(7) 0.0036(8)
N3 0.0222(11) 0.0203(10) 0.0169(10) -0.0006(8) 0.0014(8) 0.0035(8)
N4 0.0195(10) 0.0200(10) 0.0177(10) -0.0020(8) 0.0005(8) -0.0005(8)
N1 0.0202(10) 0.0152(9) 0.0270(11) 0.0002(8) 0.0018(8) 0.0020(8)
C33 0.0184(11) 0.0210(12) 0.0183(12) -0.0006(9) -0.0008(9) -0.0030(9)
C24 0.0283(13) 0.0279(13) 0.0180(12) 0.0005(10) 0.0021(10) 0.0082(11)
C34 0.0229(12) 0.0192(11) 0.0196(12) -0.0001(9) 0.0043(9) -0.0027(10)
C30 0.0257(13) 0.0247(12) 0.0243(13) -0.0059(10) -0.0021(10) 0.0012(10)
C6 0.0244(13) 0.0249(13) 0.0273(13) 0.0018(10) -0.0008(10) 0.0032(10)
C1 0.0183(12) 0.0226(12) 0.0225(12) -0.0030(10) 0.0015(9) 0.0041(9)
C25 0.0209(12) 0.0271(12) 0.0178(12) -0.0063(9) 0.0016(9) 0.0012(10)
C7 0.0297(14) 0.0191(12) 0.0301(14) 0.0043(10) 0.0032(11) 0.0024(10)
C2 0.0220(12) 0.0267(13) 0.0275(13) -0.0026(10) 0.0015(10) -0.0006(10)
C8 0.0221(12) 0.0124(10) 0.0316(14) 0.0018(9) 0.0042(10) 0.0015(9)
C3 0.0186(12) 0.0380(15) 0.0333(15) -0.0085(12) -0.0036(11) -0.0019(11)
Br4 0.01988(12) 0.03105(14) 0.02295(13) -0.00303(10) -0.00213(9) -0.00092(10)
Br1 0.02877(14) 0.01685(12) 0.03620(15) 0.00520(10) -0.00050(11) -0.00095(10)
Br3 0.02302(13) 0.03089(14) 0.02537(13) -0.01218(10) 0.00160(10) -0.00049(10)
C32 0.0219(12) 0.0174(11) 0.0173(11) -0.0028(9) 0.0030(9) -0.0037(9)
C31 0.0215(12) 0.0162(11) 0.0185(12) 0.0003(9) 0.0021(9) -0.0048(9)
C15 0.0246(12) 0.0149(11) 0.0208(12) 0.0005(9) -0.0011(10) -0.0033(9)
C14 0.0211(12) 0.0173(11) 0.0168(11) -0.0020(9) -0.0012(9) -0.0043(9)
Br2 0.03867(17) 0.02694(14) 0.04889(18) 0.00157(12) 0.02345(14) -0.00607(12)
O2 0.0315(10) 0.0215(9) 0.0435(12) -0.0037(8) 0.0146(9) 0.0006(8)
C17 0.0244(13) 0.0194(11) 0.0238(13) -0.0040(10) 0.0044(10) -0.0026(10)
C18 0.0245(13) 0.0173(11) 0.0233(12) 0.0010(9) 0.0071(10) 0.0038(10)
C26 0.0236(13) 0.0400(15) 0.0217(13) -0.0005(11) 0.0007(10) 0.0036(12)
C16 0.0275(13) 0.0213(12) 0.0224(12) -0.0020(9) 0.0067(10) -0.0064(10)
C23 0.0288(14) 0.0218(12) 0.0258(13) 0.0017(10) 0.0081(11) 0.0062(11)
C9 0.0257(13) 0.0174(11) 0.0327(14) -0.0017(10) 0.0060(11) 0.0006(10)
C22 0.0380(16) 0.0270(13) 0.0276(14) 0.0069(11) 0.0132(12) 0.0081(12)
C13 0.0318(15) 0.0222(13) 0.0321(15) 0.0015(11) 0.0044(11) -0.0007(11)
C4 0.0270(15) 0.0481(18) 0.0265(14) 0.0000(12) -0.0061(11) 0.0031(13)
C19 0.0265(13) 0.0241(13) 0.0305(14) 0.0014(11) 0.0063(11) -0.0012(11)
C10 0.0306(15) 0.0243(13) 0.0347(15) -0.0076(11) 0.0053(12) -0.0021(11)
C11 0.0287(14) 0.0223(13) 0.0497(18) -0.0037(12) 0.0039(13) -0.0079(11)
C5 0.0328(15) 0.0354(15) 0.0306(15) 0.0058(12) -0.0029(12) 0.0033(12)
C21 0.0441(17) 0.0224(13) 0.0383(16) 0.0072(11) 0.0217(13) 0.0045(12)
C20 0.0322(15) 0.0213(13) 0.0450(17) 0.0003(12) 0.0139(13) -0.0033(11)
C12 0.0328(15) 0.0240(13) 0.0445(17) 0.0047(12) 0.0107(13) -0.0043(11)
C28 0.0289(15) 0.0480(18) 0.0378(17) -0.0171(14) 0.0052(12) -0.0135(14)
C27 0.0210(13) 0.061(2) 0.0263(14) -0.0098(14) -0.0025(11) -0.0007(13)
C29 0.0370(16) 0.0274(14) 0.0368(16) -0.0061(12) 0.0056(13) -0.0064(12)
C36 0.051(2) 0.050(2) 0.0366(18) -0.0070(15) 0.0105(15) 0.0023(16)
C35 0.058(2) 0.048(2) 0.048(2) 0.0025(16) 0.0044(17) 0.0026(17)
C37 0.064(3) 0.057(2) 0.078(3) 0.023(2) 0.041(2) 0.014(2)
O5 0.118(3) 0.076(2) 0.0521(17) -0.0018(15) 0.0390(18) 0.031(2)
O6 0.0355(11) 0.0472(13) 0.0297(11) -0.0007(9) 0.0037(9) 0.0082(10)
C39 0.0306(15) 0.0429(17) 0.0331(16) -0.0042(13) 0.0038(12) -0.0042(13)
C40 0.049(2) 0.077(3) 0.058(2) -0.003(2) 0.0262(19) 0.001(2)
C38 0.218(7) 0.045(2) 0.080(3) 0.015(2) 0.082(4) 0.041(3)

loop_
_atom_type_symbol
_atom_type_description
_atom_type_scat_dispersion_real
_atom_type_scat_dispersion_imag
_atom_type_scat_source
C C 0.0033 0.0016 'International Tables Vol C Tables 4.2.6.8 and 6.1.1.4'
H H 0.0000 0.0000 'International Tables Vol C Tables 4.2.6.8 and 6.1.1.4'
Br Br -0.2901 2.4595 'International Tables Vol C Tables 4.2.6.8 and 6.1.1.4'
N N 0.0061 0.0033 'International Tables Vol C Tables 4.2.6.8 and 6.1.1.4'
O O 0.0106 0.0060 'International Tables Vol C Tables 4.2.6.8 and 6.1.1.4'
Pd Pd -0.9988 1.0072 'International Tables Vol C Tables 4.2.6.8 and 6.1.1.4'

loop_
_geom_angle_atom_site_label_1
_geom_angle_atom_site_label_2
_geom_angle_atom_site_label_3
_geom_angle
C18 Pd2 N4 93.70(10)
C18 Pd2 N3 81.36(10)
N4 Pd2 N3 174.83(8)
C18 Pd2 O1 178.94(9)
N4 Pd2 O1 87.34(7)
N3 Pd2 O1 97.60(7)
C18 Pd2 Pd1 99.92(7)
N4 Pd2 Pd1 81.77(6)
N3 Pd2 Pd1 97.51(6)
O1 Pd2 Pd1 80.01(4)
C1 Pd1 N2 92.72(10)
C1 Pd1 N1 81.92(9)
N2 Pd1 N1 174.37(8)
C1 Pd1 O3 177.89(8)
N2 Pd1 O3 88.23(7)
N1 Pd1 O3 97.08(7)
C1 Pd1 Pd2 102.73(7)
N2 Pd1 Pd2 80.74(6)
N1 Pd1 Pd2 102.06(6)
O3 Pd1 Pd2 79.28(4)
C31 O3 Pd1 124.72(15)
C14 O1 Pd2 123.54(15)
C14 N2 C17 109.0(2)
C14 N2 Pd1 127.48(17)
C17 N2 Pd1 123.45(16)
C24 N3 C25 120.9(2)
C24 N3 Pd2 113.51(17)
C25 N3 Pd2 125.42(16)
C31 N4 C34 108.7(2)
C31 N4 Pd2 126.43(16)
C34 N4 Pd2 124.91(16)
C7 N1 C8 120.0(2)
C7 N1 Pd1 112.88(17)
C8 N1 Pd1 126.90(16)
C32 C33 C34 107.6(2)
C32 C33 Br4 131.60(19)
C34 C33 Br4 120.80(18)
N3 C24 C23 116.9(2)
O4 C34 N4 126.6(2)
O4 C34 C33 125.8(2)
N4 C34 C33 107.6(2)
C25 C30 C29 119.4(3)
C5 C6 C1 121.3(3)
C5 C6 C7 123.9(3)
C1 C6 C7 114.8(2)
C2 C1 C6 118.0(2)
C2 C1 Pd1 129.3(2)
C6 C1 Pd1 112.63(18)
C30 C25 C26 120.5(2)
C30 C25 N3 118.8(2)
C26 C25 N3 120.7(2)
N1 C7 C6 117.8(2)
C1 C2 C3 120.0(3)
C9 C8 C13 120.5(2)
C9 C8 N1 119.6(2)
C13 C8 N1 119.9(2)
C4 C3 C2 121.5(3)
C33 C32 C31 107.2(2)
C33 C32 Br3 131.39(19)
C31 C32 Br3 121.35(17)
O3 C31 N4 127.6(2)
O3 C31 C32 123.5(2)
N4 C31 C32 108.9(2)
C16 C15 C14 107.1(2)
C16 C15 Br1 130.7(2)
C14 C15 Br1 122.13(18)
O1 C14 N2 128.0(2)
O1 C14 C15 123.1(2)
N2 C14 C15 108.9(2)
O2 C17 N2 126.8(2)
O2 C17 C16 126.0(2)
N2 C17 C16 107.2(2)
C19 C18 C23 118.2(2)
C19 C18 Pd2 129.6(2)
C23 C18 Pd2 112.15(19)
C25 C26 C27 119.4(3)
C15 C16 C17 107.7(2)
C15 C16 Br2 130.4(2)
C17 C16 Br2 121.93(19)
C22 C23 C18 121.6(3)
C22 C23 C24 123.3(3)
C18 C23 C24 115.0(2)
C8 C9 C10 119.3(3)
C21 C22 C23 119.2(3)
C12 C13 C8 119.2(3)
C5 C4 C3 119.6(3)
C18 C19 C20 120.1(3)
C11 C10 C9 120.4(3)
C12 C11 C10 120.1(3)
C4 C5 C6 119.6(3)
C20 C21 C22 119.3(3)
C21 C20 C19 121.6(3)
C11 C12 C13 120.5(3)
C27 C28 C29 120.3(3)
C28 C27 C26 120.3(3)
C30 C29 C28 120.1(3)
O5 C36 C37 120.8(3)
O5 C36 C35 121.9(3)
C37 C36 C35 117.3(3)
O6 C39 C40 122.7(3)
O6 C39 C38 121.0(3)
C40 C39 C38 116.2(3)

loop_
_geom_bond_atom_site_label_1
_geom_bond_atom_site_label_2
_geom_bond_distance
Pd2 C18 1.975(2)
Pd2 N4 2.021(2)
Pd2 N3 2.042(2)
Pd2 O1 2.1736(17)
Pd2 Pd1 3.0118(3)
Pd1 C1 1.969(3)
Pd1 N2 2.022(2)
Pd1 N1 2.055(2)
Pd1 O3 2.1768(17)
O3 C31 1.232(3)
O1 C14 1.231(3)
N2 C14 1.346(3)
N2 C17 1.388(3)
O4 C34 1.205(3)
N3 C24 1.288(3)
N3 C25 1.437(3)
N4 C31 1.356(3)
N4 C34 1.384(3)
N1 C7 1.291(3)
N1 C8 1.435(3)
C33 C32 1.321(3)
C33 C34 1.516(3)
C33 Br4 1.850(2)
C24 C23 1.439(4)
C30 C25 1.383(4)
C30 C29 1.388(4)
C6 C5 1.398(4)
C6 C1 1.412(4)
C6 C7 1.441(4)
C1 C2 1.386(4)
C25 C26 1.389(4)
C2 C3 1.398(4)
C8 C9 1.390(4)
C8 C13 1.395(4)
C3 C4 1.379(4)
Br1 C15 1.851(2)
Br3 C32 1.857(2)
C32 C31 1.510(3)
C15 C16 1.321(4)
C15 C14 1.513(3)
Br2 C16 1.849(3)
O2 C17 1.208(3)
C17 C16 1.516(3)
C18 C19 1.381(4)
C18 C23 1.406(4)
C26 C27 1.388(4)
C23 C22 1.404(4)
C9 C10 1.390(4)
C22 C21 1.387(4)
C13 C12 1.391(4)
C4 C5 1.377(4)
C19 C20 1.401(4)
C10 C11 1.384(4)
C11 C12 1.381(4)
C21 C20 1.381(4)
C28 C27 1.368(5)
C28 C29 1.388(4)
C36 O5 1.210(4)
C36 C37 1.491(5)
C36 C35 1.499(5)
O6 C39 1.208(4)
C39 C40 1.478(5)
C39 C38 1.479(5)
